data_7155713
loop_
_publ_author_name
'Balalaie, Saeed'
'Shamakli, Mohammad'
'Nikbakht, Ali -'
'S. Alavijeh, Nahid'
'Rominger, Frank -'
'Rostamizadeh, Shahnaz'
'Bijanzadeh, Hamid Raza -'

_publ_section_title
;
 Direct access to isoxazolino and isoxazolo benzazepines from
 2-((hydroxyimino)methyl) benzoic acid via a post-Ugi heteroannulation
;
_journal_name_full 'Org. Biomol. Chem.'
_journal_paper_doi 10.1039/C7OB01142C
_journal_year 2017
_chemical_formula_sum 'C25 H24 N4 O5'
_chemical_formula_weight 460.48
_space_group_crystal_system monoclinic
_space_group_IT_number 14
_space_group_name_Hall '-P 2ybc'
_space_group_name_H-M_alt 'P 1 21/c 1'
_symmetry_space_group_name_Hall '-P 2ybc'
_symmetry_space_group_name_H-M 'P 1 21/c 1'
_atom_sites_solution_hydrogens geom
_audit_creation_method SHELXL-2014/7
_audit_update_record
;
2017-04-26 deposited with the CCDC.
2017-06-20 downloaded from the CCDC.
;
_cell_angle_alpha 90
_cell_angle_beta 103.191(3)
_cell_angle_gamma 90
_cell_formula_units_Z 4
_cell_length_a 15.0879(14)
_cell_length_b 17.9838(17)
_cell_length_c 8.8566(9)
_cell_measurement_reflns_used 3317
_cell_measurement_temperature 200(2)
_cell_measurement_theta_max 23.37
_cell_measurement_theta_min 2.62
_cell_volume 2339.7(4)
_computing_cell_refinement 'Bruker SAINT'
_computing_data_collection 'Bruker APEX2'
_computing_data_reduction 'Bruker SAINT'
_computing_molecular_graphics 'Bruker SHELXTL'
_computing_publication_material 'Bruker SHELXTL'
_computing_structure_refinement 'SHELXL-2014/7 (Sheldrick, 2014)'
_computing_structure_solution 'SHELXS-97 (Sheldrick 2008)'
_diffrn_ambient_temperature 200(2)
_diffrn_measured_fraction_theta_full 0.999
_diffrn_measured_fraction_theta_max 0.999
_diffrn_measurement_device_type 'Bruker APEX-II Quazar area detector'
_diffrn_measurement_method '\f and \w scans'
_diffrn_radiation_type MoK\a
_diffrn_radiation_wavelength 0.71073
_diffrn_reflns_av_R_equivalents 0.0406
_diffrn_reflns_av_unetI/netI 0.0478
_diffrn_reflns_Laue_measured_fraction_full 0.999
_diffrn_reflns_Laue_measured_fraction_max 0.999
_diffrn_reflns_limit_h_max 16
_diffrn_reflns_limit_h_min -17
_diffrn_reflns_limit_k_max 21
_diffrn_reflns_limit_k_min -21
_diffrn_reflns_limit_l_max 10
_diffrn_reflns_limit_l_min -10
_diffrn_reflns_number 14592
_diffrn_reflns_point_group_measured_fraction_full 0.999
_diffrn_reflns_point_group_measured_fraction_max 0.999
_diffrn_reflns_theta_full 25.060
_diffrn_reflns_theta_max 25.060
_diffrn_reflns_theta_min 1.386
_diffrn_source 'ImuS microsource'
_exptl_absorpt_coefficient_mu 0.093
_exptl_absorpt_correction_T_max 0.9579
_exptl_absorpt_correction_T_min 0.8490
_exptl_absorpt_correction_type multi-scan
_exptl_absorpt_process_details
;
Sheldrick, G. M. (2008). <i>SADABS</i>. University of G\"ottingen, Germany.
;
_exptl_crystal_colour colourless
_exptl_crystal_density_diffrn 1.307
_exptl_crystal_description needle
_exptl_crystal_F_000 968
_exptl_crystal_size_max 0.610
_exptl_crystal_size_mid 0.060
_exptl_crystal_size_min 0.030
_refine_diff_density_max 0.177
_refine_diff_density_min -0.212
_refine_diff_density_rms 0.045
_refine_ls_extinction_method none
_refine_ls_goodness_of_fit_ref 1.086
_refine_ls_hydrogen_treatment constr
_refine_ls_matrix_type full
_refine_ls_number_parameters 335
_refine_ls_number_reflns 4147
_refine_ls_number_restraints 316
_refine_ls_restrained_S_all 1.079
_refine_ls_R_factor_all 0.0878
_refine_ls_R_factor_gt 0.0552
_refine_ls_shift/su_max 0.000
_refine_ls_shift/su_mean 0.000
_refine_ls_structure_factor_coef Fsqd
_refine_ls_weighting_details 'w=1/[\s^2^(Fo^2^)+(0.0635P)^2^+1.2676P] where P=(Fo^2^+2Fc^2^)/3'
_refine_ls_weighting_scheme calc
_refine_ls_wR_factor_gt 0.1458
_refine_ls_wR_factor_ref 0.1632
_reflns_Friedel_coverage 0.000
_reflns_number_gt 2754
_reflns_number_total 4147
_reflns_threshold_expression 'I > 2\s(I)'
_cod_data_source_file c7ob01142c4.cif
_cod_data_source_block sba138
_cod_database_code 7155713
_shelx_shelxl_version_number 2014/7
_shelx_space_group_comment
; 
The symmetry employed for this shelxl refinement is uniquely defined 
by the following loop, which should always be used as a source of 
symmetry information in preference to the above space-group names. 
They are only intended as comments. 
;
_shelx_estimated_absorpt_t_min 0.946
_shelx_estimated_absorpt_t_max 0.997

loop_
_space_group_symop_operation_xyz
'x, y, z'
'-x, y+1/2, -z+1/2'
'-x, -y, -z'
'x, -y-1/2, z-1/2'

loop_
_atom_site_label
_atom_site_type_symbol
_atom_site_fract_x
_atom_site_fract_y
_atom_site_fract_z
_atom_site_U_iso_or_equiv
_atom_site_adp_type
_atom_site_occupancy
_atom_site_site_symmetry_order
_atom_site_calc_flag
_atom_site_refinement_flags_posn
_atom_site_refinement_flags_adp
_atom_site_refinement_flags_occupancy
_atom_site_disorder_assembly
_atom_site_disorder_group
C1 C 0.44031(17) 0.73904(15) 0.6218(3) 0.0388(6) Uani 1 1 d . U . . .
O1 O 0.42711(13) 0.79812(10) 0.6829(2) 0.0517(5) Uani 1 1 d . U . . .
N2 N 0.37517(13) 0.68583(11) 0.5902(2) 0.0361(5) Uani 1 1 d . U . . .
C3 C 0.38569(17) 0.61759(14) 0.5042(3) 0.0385(6) Uani 1 1 d . U . . .
H3A H 0.4054 0.6302 0.4081 0.046 Uiso 1 1 calc R U . . .
H3B H 0.3268 0.5909 0.4752 0.046 Uiso 1 1 calc R U . . .
C4 C 0.45518(18) 0.56964(15) 0.6054(3) 0.0412(6) Uani 1 1 d . U . . .
C5 C 0.54733(18) 0.59332(16) 0.6499(3) 0.0439(7) Uani 1 1 d . U . . .
N6 N 0.59894(18) 0.54499(15) 0.7406(3) 0.0588(7) Uani 1 1 d . U . . .
C6 C 0.29125(16) 0.69730(14) 0.6447(3) 0.0337(6) Uani 1 1 d . U . . .
H6 H 0.3041 0.7357 0.7286 0.040 Uiso 1 1 calc R U . . .
C7 C 0.21519(16) 0.72701(14) 0.5140(3) 0.0333(6) Uani 1 1 d . U . . .
O7 O 0.20873(12) 0.70543(11) 0.37966(19) 0.0440(5) Uani 1 1 d . U . . .
N8 N 0.15923(14) 0.77478(11) 0.5574(2) 0.0369(5) Uani 1 1 d . U . . .
H8 H 0.1714 0.7885 0.6553 0.044 Uiso 1 1 calc R U . . .
C8 C 0.4548(2) 0.50395(17) 0.6761(4) 0.0540(8) Uani 1 1 d . U . . .
H8A H 0.4025 0.4736 0.6698 0.065 Uiso 1 1 calc R U . . .
O9 O 0.53942(16) 0.48710(12) 0.7578(3) 0.0658(6) Uani 1 1 d . U . . .
C11 C 0.53035(17) 0.72772(16) 0.5773(3) 0.0420(6) Uani 1 1 d . U . . .
C12 C 0.58200(18) 0.66208(17) 0.5975(3) 0.0446(7) Uani 1 1 d . U . . .
C13 C 0.6687(2) 0.6622(2) 0.5648(3) 0.0594(8) Uani 1 1 d . U . . .
H13 H 0.7045 0.6183 0.5801 0.071 Uiso 1 1 calc R U . . .
C14 C 0.7023(2) 0.7258(2) 0.5106(4) 0.0688(10) Uani 1 1 d . U . . .
H14 H 0.7605 0.7250 0.4864 0.083 Uiso 1 1 calc R U . . .
C15 C 0.6524(2) 0.7899(2) 0.4917(4) 0.0657(9) Uani 1 1 d . U . . .
H15 H 0.6759 0.8334 0.4541 0.079 Uiso 1 1 calc R U . . .
C16 C 0.5676(2) 0.79163(18) 0.5271(3) 0.0543(8) Uani 1 1 d . U . . .
H16 H 0.5344 0.8369 0.5171 0.065 Uiso 1 1 calc R U . . .
C21 C 0.26187(17) 0.62639(14) 0.7136(3) 0.0356(6) Uani 1 1 d . U . . .
C22 C 0.1998(2) 0.57752(16) 0.6276(3) 0.0486(7) Uani 1 1 d . U . . .
H22 H 0.1716 0.5881 0.5225 0.058 Uiso 1 1 calc R U . . .
C24 C 0.2173(3) 0.49607(19) 0.8500(4) 0.0687(9) Uani 1 1 d . U . . .
H24 H 0.2017 0.4516 0.8955 0.082 Uiso 1 1 calc R U . . .
C25 C 0.2778(2) 0.5450(2) 0.9340(4) 0.0631(9) Uani 1 1 d . U . . .
H25 H 0.3045 0.5347 1.0398 0.076 Uiso 1 1 calc R U . . .
C26 C 0.30066(19) 0.60917(17) 0.8677(3) 0.0470(7) Uani 1 1 d . U . . .
H26 H 0.3436 0.6423 0.9280 0.056 Uiso 1 1 calc R U . . .
C23 C 0.1795(2) 0.51276(18) 0.6974(4) 0.0655(9) Uani 1 1 d D U . . .
N27 N 0.1136(11) 0.4632(8) 0.5941(17) 0.151(9) Uani 0.47(4) 1 d D U P A 1
O28 O 0.1072(15) 0.3992(8) 0.652(3) 0.137(7) Uani 0.47(4) 1 d D U P A 1
O29 O 0.0674(16) 0.4854(12) 0.4644(11) 0.103(5) Uani 0.47(4) 1 d D U P A 1
N27B N 0.1200(8) 0.4570(6) 0.6099(11) 0.109(5) Uani 0.53(4) 1 d D U P A 2
O28B O 0.0730(18) 0.4186(12) 0.6827(17) 0.149(7) Uani 0.53(4) 1 d D U P A 2
O29B O 0.1164(18) 0.4563(10) 0.4666(10) 0.104(5) Uani 0.53(4) 1 d D U P A 2
C31 C 0.07827(17) 0.80645(14) 0.4536(3) 0.0372(6) Uani 1 1 d . U . . .
H31 H 0.0944 0.8215 0.3545 0.045 Uiso 1 1 calc R U . . .
C32 C 0.00173(18) 0.75059(16) 0.4172(3) 0.0465(7) Uani 1 1 d . U . . .
H32A H -0.0101 0.7312 0.5153 0.056 Uiso 1 1 calc R U . . .
H32B H 0.0203 0.7082 0.3600 0.056 Uiso 1 1 calc R U . . .
C33 C -0.08528(19) 0.78436(19) 0.3206(4) 0.0575(8) Uani 1 1 d . U . . .
H33A H -0.0756 0.7987 0.2177 0.069 Uiso 1 1 calc R U . . .
H33B H -0.1346 0.7469 0.3046 0.069 Uiso 1 1 calc R U . . .
C34 C -0.11348(19) 0.85200(18) 0.3997(4) 0.0542(8) Uani 1 1 d . U . . .
H34A H -0.1682 0.8745 0.3320 0.065 Uiso 1 1 calc R U . . .
H34B H -0.1293 0.8367 0.4977 0.065 Uiso 1 1 calc R U . . .
C35 C -0.03788(19) 0.90886(17) 0.4342(4) 0.0579(8) Uani 1 1 d . U . . .
H35A H -0.0567 0.9511 0.4913 0.069 Uiso 1 1 calc R U . . .
H35B H -0.0268 0.9282 0.3354 0.069 Uiso 1 1 calc R U . . .
C36 C 0.04966(18) 0.87546(15) 0.5301(4) 0.0476(7) Uani 1 1 d . U . . .
H36A H 0.0407 0.8622 0.6341 0.057 Uiso 1 1 calc R U . . .
H36B H 0.0988 0.9130 0.5438 0.057 Uiso 1 1 calc R U . . .

loop_
_atom_site_aniso_label
_atom_site_aniso_U_11
_atom_site_aniso_U_22
_atom_site_aniso_U_33
_atom_site_aniso_U_23
_atom_site_aniso_U_13
_atom_site_aniso_U_12
C1 0.0370(14) 0.0413(15) 0.0354(14) 0.0042(12) 0.0028(11) -0.0015(12)
O1 0.0565(12) 0.0379(11) 0.0598(13) -0.0057(10) 0.0116(10) -0.0030(9)
N2 0.0326(11) 0.0379(12) 0.0375(12) -0.0048(9) 0.0074(9) -0.0002(9)
C3 0.0377(14) 0.0405(15) 0.0377(14) -0.0055(11) 0.0093(11) 0.0023(11)
C4 0.0467(15) 0.0411(15) 0.0374(14) -0.0041(12) 0.0131(12) 0.0067(12)
C5 0.0422(15) 0.0501(16) 0.0381(15) -0.0010(12) 0.0066(12) 0.0108(12)
N6 0.0592(15) 0.0543(15) 0.0579(16) 0.0043(13) 0.0030(13) 0.0134(13)
C6 0.0348(13) 0.0360(14) 0.0287(12) -0.0022(10) 0.0038(10) 0.0038(11)
C7 0.0359(13) 0.0339(13) 0.0304(13) 0.0048(11) 0.0083(10) 0.0001(11)
O7 0.0479(11) 0.0578(12) 0.0263(9) 0.0029(8) 0.0083(8) 0.0086(9)
N8 0.0385(11) 0.0401(12) 0.0300(11) -0.0001(9) 0.0039(9) 0.0060(10)
C8 0.0617(19) 0.0471(17) 0.0529(18) -0.0041(14) 0.0124(15) 0.0078(14)
O9 0.0805(16) 0.0502(13) 0.0630(14) 0.0098(11) 0.0082(12) 0.0166(12)
C11 0.0357(14) 0.0519(16) 0.0346(14) 0.0025(12) 0.0001(11) -0.0049(12)
C12 0.0373(14) 0.0600(18) 0.0339(14) -0.0006(12) 0.0027(11) -0.0004(13)
C13 0.0371(16) 0.090(2) 0.0487(18) -0.0010(17) 0.0051(13) 0.0031(16)
C14 0.0416(18) 0.107(3) 0.057(2) 0.0009(19) 0.0101(15) -0.0170(18)
C15 0.0480(18) 0.089(3) 0.055(2) 0.0145(18) 0.0019(15) -0.0224(17)
C16 0.0454(16) 0.064(2) 0.0491(17) 0.0091(15) 0.0013(13) -0.0149(14)
C21 0.0380(14) 0.0367(14) 0.0316(13) 0.0037(10) 0.0071(11) 0.0076(11)
C22 0.0590(18) 0.0490(17) 0.0382(15) 0.0020(12) 0.0118(13) -0.0108(14)
C24 0.090(3) 0.054(2) 0.071(2) 0.0246(17) 0.0341(19) 0.0072(18)
C25 0.065(2) 0.074(2) 0.0507(18) 0.0279(16) 0.0147(15) 0.0179(17)
C26 0.0443(16) 0.0597(18) 0.0350(14) 0.0073(13) 0.0052(12) 0.0091(13)
C23 0.084(2) 0.0489(18) 0.067(2) 0.0003(15) 0.0243(17) -0.0201(17)
N27 0.209(15) 0.092(8) 0.127(8) 0.015(6) -0.015(9) -0.095(9)
O28 0.164(12) 0.080(6) 0.165(12) 0.016(7) 0.031(8) -0.065(7)
O29 0.114(9) 0.092(8) 0.099(5) -0.021(4) 0.018(5) -0.048(7)
N27B 0.165(10) 0.083(7) 0.086(5) -0.011(4) 0.040(5) -0.074(7)
O28B 0.228(15) 0.113(10) 0.123(6) -0.016(6) 0.073(7) -0.116(11)
O29B 0.137(12) 0.090(7) 0.082(4) -0.030(4) 0.022(5) -0.049(8)
C31 0.0348(13) 0.0450(15) 0.0318(13) 0.0071(11) 0.0075(10) 0.0039(11)
C32 0.0411(15) 0.0494(17) 0.0500(17) -0.0102(13) 0.0127(12) -0.0032(13)
C33 0.0385(16) 0.077(2) 0.0554(18) -0.0172(16) 0.0067(13) 0.0025(15)
C34 0.0374(15) 0.068(2) 0.0561(18) -0.0038(15) 0.0080(13) 0.0066(14)
C35 0.0467(17) 0.0494(18) 0.076(2) 0.0132(16) 0.0101(15) 0.0113(14)
C36 0.0413(15) 0.0373(15) 0.0617(18) 0.0021(13) 0.0064(13) 0.0020(12)

loop_
_atom_type_symbol
_atom_type_description
_atom_type_scat_dispersion_real
_atom_type_scat_dispersion_imag
_atom_type_scat_source
C C 0.0033 0.0016 'International Tables Vol C Tables 4.2.6.8 and 6.1.1.4'
H H 0.0000 0.0000 'International Tables Vol C Tables 4.2.6.8 and 6.1.1.4'
N N 0.0061 0.0033 'International Tables Vol C Tables 4.2.6.8 and 6.1.1.4'
O O 0.0106 0.0060 'International Tables Vol C Tables 4.2.6.8 and 6.1.1.4'

loop_
_geom_angle_atom_site_label_1
_geom_angle_atom_site_label_2
_geom_angle_atom_site_label_3
_geom_angle
O1 C1 N2 121.3(2)
O1 C1 C11 118.5(2)
N2 C1 C11 120.3(2)
C1 N2 C6 118.2(2)
C1 N2 C3 122.5(2)
C6 N2 C3 119.3(2)
N2 C3 C4 108.4(2)
N2 C3 H3A 110.0
C4 C3 H3A 110.0
N2 C3 H3B 110.0
C4 C3 H3B 110.0
H3A C3 H3B 108.4
C8 C4 C5 104.1(3)
C8 C4 C3 135.7(3)
C5 C4 C3 120.2(2)
N6 C5 C4 112.2(3)
N6 C5 C12 123.4(3)
C4 C5 C12 124.4(2)
C5 N6 O9 104.6(2)
N2 C6 C21 111.46(19)
N2 C6 C7 110.77(19)
C21 C6 C7 111.1(2)
N2 C6 H6 107.8
C21 C6 H6 107.8
C7 C6 H6 107.8
O7 C7 N8 124.7(2)
O7 C7 C6 120.0(2)
N8 C7 C6 115.2(2)
C7 N8 C31 124.5(2)
C7 N8 H8 117.7
C31 N8 H8 117.7
C4 C8 O9 110.1(3)
C4 C8 H8A 124.9
O9 C8 H8A 124.9
C8 O9 N6 109.0(2)
C16 C11 C12 118.7(3)
C16 C11 C1 115.0(3)
C12 C11 C1 125.9(2)
C13 C12 C11 119.3(3)
C13 C12 C5 119.1(3)
C11 C12 C5 121.6(2)
C14 C13 C12 120.5(3)
C14 C13 H13 119.8
C12 C13 H13 119.8
C15 C14 C13 120.3(3)
C15 C14 H14 119.8
C13 C14 H14 119.8
C14 C15 C16 120.2(3)
C14 C15 H15 119.9
C16 C15 H15 119.9
C15 C16 C11 120.9(3)
C15 C16 H16 119.6
C11 C16 H16 119.6
C22 C21 C26 118.7(3)
C22 C21 C6 122.3(2)
C26 C21 C6 118.9(2)
C21 C22 C23 118.7(3)
C21 C22 H22 120.6
C23 C22 H22 120.6
C25 C24 C23 118.2(3)
C25 C24 H24 120.9
C23 C24 H24 120.9
C24 C25 C26 120.8(3)
C24 C25 H25 119.6
C26 C25 H25 119.6
C25 C26 C21 121.0(3)
C25 C26 H26 119.5
C21 C26 H26 119.5
C24 C23 C22 122.5(3)
C24 C23 N27B 116.3(5)
C22 C23 N27B 121.1(5)
C24 C23 N27 123.0(7)
C22 C23 N27 114.5(7)
O29 N27 O28 124.9(13)
O29 N27 C23 121.6(10)
O28 N27 C23 113.4(11)
O29B N27B O28B 127.4(11)
O29B N27B C23 115.3(8)
O28B N27B C23 117.1(9)
N8 C31 C32 111.3(2)
N8 C31 C36 108.5(2)
C32 C31 C36 110.9(2)
N8 C31 H31 108.7
C32 C31 H31 108.7
C36 C31 H31 108.7
C31 C32 C33 112.0(2)
C31 C32 H32A 109.2
C33 C32 H32A 109.2
C31 C32 H32B 109.2
C33 C32 H32B 109.2
H32A C32 H32B 107.9
C34 C33 C32 111.0(2)
C34 C33 H33A 109.4
C32 C33 H33A 109.4
C34 C33 H33B 109.4
C32 C33 H33B 109.4
H33A C33 H33B 108.0
C35 C34 C33 111.0(2)
C35 C34 H34A 109.4
C33 C34 H34A 109.4
C35 C34 H34B 109.4
C33 C34 H34B 109.4
H34A C34 H34B 108.0
C34 C35 C36 111.4(2)
C34 C35 H35A 109.3
C36 C35 H35A 109.3
C34 C35 H35B 109.3
C36 C35 H35B 109.3
H35A C35 H35B 108.0
C35 C36 C31 111.8(2)
C35 C36 H36A 109.3
C31 C36 H36A 109.3
C35 C36 H36B 109.3
C31 C36 H36B 109.3
H36A C36 H36B 107.9

loop_
_geom_bond_atom_site_label_1
_geom_bond_atom_site_label_2
_geom_bond_distance
C1 O1 1.229(3)
C1 N2 1.354(3)
C1 C11 1.512(4)
N2 C6 1.469(3)
N2 C3 1.472(3)
C3 C4 1.489(4)
C3 H3A 0.9900
C3 H3B 0.9900
C4 C8 1.338(4)
C4 C5 1.421(4)
C5 N6 1.312(4)
C5 C12 1.459(4)
N6 O9 1.406(3)
C6 C21 1.523(3)
C6 C7 1.528(3)
C6 H6 1.0000
C7 O7 1.234(3)
C7 N8 1.322(3)
N8 C31 1.466(3)
N8 H8 0.8800
C8 O9 1.351(4)
C8 H8A 0.9500
C11 C16 1.396(4)
C11 C12 1.403(4)
C12 C13 1.403(4)
C13 C14 1.380(5)
C13 H13 0.9500
C14 C15 1.366(5)
C14 H14 0.9500
C15 C16 1.385(5)
C15 H15 0.9500
C16 H16 0.9500
C21 C22 1.380(4)
C21 C26 1.391(3)
C22 C23 1.386(4)
C22 H22 0.9500
C24 C25 1.360(5)
C24 C23 1.375(5)
C24 H24 0.9500
C25 C26 1.374(4)
C25 H25 0.9500
C26 H26 0.9500
C23 N27B 1.447(9)
C23 N27 1.484(12)
N27 O29 1.264(11)
N27 O28 1.273(12)
N27B O29B 1.258(10)
N27B O28B 1.267(10)
C31 C32 1.509(4)
C31 C36 1.523(4)
C31 H31 1.0000
C32 C33 1.520(4)
C32 H32A 0.9900
C32 H32B 0.9900
C33 C34 1.513(4)
C33 H33A 0.9900
C33 H33B 0.9900
C34 C35 1.510(4)
C34 H34A 0.9900
C34 H34B 0.9900
C35 C36 1.522(4)
C35 H35A 0.9900
C35 H35B 0.9900
C36 H36A 0.9900
C36 H36B 0.9900

loop_
_geom_torsion_atom_site_label_1
_geom_torsion_atom_site_label_2
_geom_torsion_atom_site_label_3
_geom_torsion_atom_site_label_4
_geom_torsion
O1 C1 N2 C6 -6.0(4)
C11 C1 N2 C6 176.1(2)
O1 C1 N2 C3 174.2(2)
C11 C1 N2 C3 -3.8(4)
C1 N2 C3 C4 70.8(3)
C6 N2 C3 C4 -109.0(2)
N2 C3 C4 C8 112.7(3)
N2 C3 C4 C5 -65.7(3)
C8 C4 C5 N6 0.3(3)
C3 C4 C5 N6 179.1(2)
C8 C4 C5 C12 178.4(3)
C3 C4 C5 C12 -2.8(4)
C4 C5 N6 O9 -0.1(3)
C12 C5 N6 O9 -178.2(2)
C1 N2 C6 C21 -137.0(2)
C3 N2 C6 C21 42.9(3)
C1 N2 C6 C7 98.8(2)
C3 N2 C6 C7 -81.3(3)
N2 C6 C7 O7 36.0(3)
C21 C6 C7 O7 -88.4(3)
N2 C6 C7 N8 -144.8(2)
C21 C6 C7 N8 90.7(3)
O7 C7 N8 C31 3.3(4)
C6 C7 N8 C31 -175.8(2)
C5 C4 C8 O9 -0.3(3)
C3 C4 C8 O9 -178.9(3)
C4 C8 O9 N6 0.3(3)
C5 N6 O9 C8 -0.1(3)
O1 C1 C11 C16 -34.6(3)
N2 C1 C11 C16 143.4(3)
O1 C1 C11 C12 138.4(3)
N2 C1 C11 C12 -43.5(4)
C16 C11 C12 C13 -0.8(4)
C1 C11 C12 C13 -173.6(2)
C16 C11 C12 C5 179.9(2)
C1 C11 C12 C5 7.1(4)
N6 C5 C12 C13 35.9(4)
C4 C5 C12 C13 -142.0(3)
N6 C5 C12 C11 -144.9(3)
C4 C5 C12 C11 37.3(4)
C11 C12 C13 C14 -1.2(4)
C5 C12 C13 C14 178.1(3)
C12 C13 C14 C15 1.6(5)
C13 C14 C15 C16 0.2(5)
C14 C15 C16 C11 -2.3(5)
C12 C11 C16 C15 2.6(4)
C1 C11 C16 C15 176.1(3)
N2 C6 C21 C22 -94.4(3)
C7 C6 C21 C22 29.6(3)
N2 C6 C21 C26 83.9(3)
C7 C6 C21 C26 -152.1(2)
C26 C21 C22 C23 -0.8(4)
C6 C21 C22 C23 177.5(3)
C23 C24 C25 C26 -0.3(5)
C24 C25 C26 C21 0.8(5)
C22 C21 C26 C25 -0.2(4)
C6 C21 C26 C25 -178.6(3)
C25 C24 C23 C22 -0.8(5)
C25 C24 C23 N27B 176.2(6)
C25 C24 C23 N27 179.3(9)
C21 C22 C23 C24 1.3(5)
C21 C22 C23 N27B -175.5(6)
C21 C22 C23 N27 -178.7(8)
C24 C23 N27 O29 166.8(18)
C22 C23 N27 O29 -13(2)
C24 C23 N27 O28 -11(2)
C22 C23 N27 O28 169.1(17)
C24 C23 N27B O29B -151.6(15)
C22 C23 N27B O29B 25.4(18)
C24 C23 N27B O28B 33(2)
C22 C23 N27B O28B -149.5(18)
C7 N8 C31 C32 75.5(3)
C7 N8 C31 C36 -162.2(2)
N8 C31 C32 C33 175.2(2)
C36 C31 C32 C33 54.3(3)
C31 C32 C33 C34 -55.8(3)
C32 C33 C34 C35 56.0(4)
C33 C34 C35 C36 -55.7(4)
C34 C35 C36 C31 54.7(3)
N8 C31 C36 C35 -176.2(2)
C32 C31 C36 C35 -53.7(3)
